data_2214621
loop_
_publ_author_name
'Jichun Cui'
'Handong Yin'
'Yanling Qiao'

_publ_section_title
;
 (<i>E</i>)-4-Chloro-<i>N</i>'-(2-hydroxy-3-methoxybenzylidene)benzohydrazide
 monohydrate
;
_journal_coeditor_code DN2215
_journal_issue 8
_journal_name_full 'Acta Crystallographica Section E'
_journal_page_first o3548
_journal_page_last o3548
_journal_paper_doi 10.1107/S1600536807033168
_journal_volume 63
_journal_year 2007
_chemical_formula_iupac 'C15 H13 Cl N2 O3, H2 O'
_chemical_formula_moiety 'C15 H13 Cl N2 O3, H2 O'
_chemical_formula_sum 'C15 H15 Cl N2 O4'
_chemical_formula_weight 322.74
_chemical_name_systematic
;
(<i>E</i>)-4-chloro-<i>N</i>'-(2-hydroxy-3-methoxybenzylidene)benzohydrazide
monohydrate
;
_space_group_IT_number 19
_symmetry_cell_setting orthorhombic
_symmetry_space_group_name_Hall 'P 2ac 2ab'
_symmetry_space_group_name_H-M 'P 21 21 21'
_atom_sites_solution_hydrogens geom
_atom_sites_solution_primary direct
_atom_sites_solution_secondary difmap
_audit_creation_method SHELXL-97
_cell_angle_alpha 90.00
_cell_angle_beta 90.00
_cell_angle_gamma 90.00
_cell_formula_units_Z 4
_cell_length_a 4.8651(16)
_cell_length_b 12.9403(17)
_cell_length_c 22.884(3)
_cell_measurement_reflns_used 1656
_cell_measurement_temperature 298(2)
_cell_measurement_theta_max 21.912
_cell_measurement_theta_min 3.1
_cell_volume 1440.7(5)
_computing_cell_refinement 'SAINT (Siemens, 1996)'
_computing_data_collection 'SMART (Siemens, 1996)'
_computing_data_reduction SAINT
_computing_molecular_graphics
;
ORTEPIII (Burnett & Johnson, 1996); ORTEP-3 for Windows (Farrugia,
1997);
PLATON (Spek, 2003)
;
_computing_publication_material 'SHELXTL (Sheldrick, 1997b)'
_computing_structure_refinement 'SHELXS97 (Sheldrick, 1997a)'
_computing_structure_solution 'SHELXS97 (Sheldrick, 1997a)'
_diffrn_ambient_temperature 298(2)
_diffrn_measured_fraction_theta_full 0.995
_diffrn_measured_fraction_theta_max 0.995
_diffrn_measurement_device_type 'CCD area-detector'
_diffrn_measurement_method '\f and \w scans'
_diffrn_radiation_monochromator graphite
_diffrn_radiation_source 'fine-focus sealed tube'
_diffrn_radiation_type MoK\a
_diffrn_radiation_wavelength 0.71073
_diffrn_reflns_av_R_equivalents 0.0650
_diffrn_reflns_av_sigmaI/netI 0.0756
_diffrn_reflns_limit_h_max 5
_diffrn_reflns_limit_h_min -5
_diffrn_reflns_limit_k_max 11
_diffrn_reflns_limit_k_min -15
_diffrn_reflns_limit_l_max 25
_diffrn_reflns_limit_l_min -27
_diffrn_reflns_number 7353
_diffrn_reflns_theta_full 25.00
_diffrn_reflns_theta_max 25.00
_diffrn_reflns_theta_min 1.78
_exptl_absorpt_coefficient_mu 0.286
_exptl_absorpt_correction_T_max 0.9720
_exptl_absorpt_correction_T_min 0.8405
_exptl_absorpt_correction_type multi-scan
_exptl_absorpt_process_details '(SADABS; Sheldrick, 1996)'
_exptl_crystal_colour colourless
_exptl_crystal_density_diffrn 1.488
_exptl_crystal_density_method 'not measured'
_exptl_crystal_description block
_exptl_crystal_F_000 672
_exptl_crystal_size_max 0.63
_exptl_crystal_size_mid 0.13
_exptl_crystal_size_min 0.10
_refine_diff_density_max 0.204
_refine_diff_density_min -0.214
_refine_ls_abs_structure_details 'Flack (1983), 1003 Friedel pairs'
_refine_ls_abs_structure_Flack 0.08(10)
_refine_ls_extinction_method none
_refine_ls_goodness_of_fit_ref 0.966
_refine_ls_hydrogen_treatment mixed
_refine_ls_matrix_type full
_refine_ls_number_parameters 208
_refine_ls_number_reflns 2522
_refine_ls_number_restraints 3
_refine_ls_restrained_S_all 0.966
_refine_ls_R_factor_all 0.0795
_refine_ls_R_factor_gt 0.0434
_refine_ls_shift/su_max 0.000
_refine_ls_shift/su_mean 0.000
_refine_ls_structure_factor_coef Fsqd
_refine_ls_weighting_details 'calc w=1/[\s^2^(Fo^2^)+(0.0396P)^2^+0.0000P] where P=(Fo^2^+2Fc^2^)/3'
_refine_ls_weighting_scheme calc
_refine_ls_wR_factor_gt 0.0832
_refine_ls_wR_factor_ref 0.0949
_reflns_number_gt 1689
_reflns_number_total 2522
_reflns_threshold_expression I>2\s(I)
_cod_data_source_file dn2215.cif
_cod_data_source_block I
_cod_database_code 2214621
_cod_database_fobs_code 2214621

loop_
_symmetry_equiv_pos_as_xyz
'x, y, z'
'-x+1/2, -y, z+1/2'
'-x, y+1/2, -z+1/2'
'x+1/2, -y+1/2, -z'

loop_
_atom_site_type_symbol
_atom_site_label
_atom_site_fract_x
_atom_site_fract_y
_atom_site_fract_z
_atom_site_U_iso_or_equiv
_atom_site_adp_type
_atom_site_calc_flag
_atom_site_refinement_flags
_atom_site_occupancy
Cl Cl1 -0.44005(19) 0.94535(6) 0.99650(3) 0.0487(3) Uani d . 1
N N1 0.5212(6) 0.89997(19) 0.78551(10) 0.0398(8) Uani d . 1
H H1 0.4895 0.9640 0.7930 0.048 Uiso calc R 1
N N2 0.7123(6) 0.8731(2) 0.74363(11) 0.0393(7) Uani d . 1
O O1 0.4210(6) 0.73389(17) 0.80590(10) 0.0599(8) Uani d . 1
O O2 1.0116(6) 0.75187(16) 0.67217(9) 0.0472(6) Uani d . 1
H H2 0.9081 0.7627 0.6998 0.071 Uiso calc R 1
O O3 1.3785(5) 0.73687(17) 0.59184(10) 0.0511(7) Uani d . 1
O O4 0.5138(6) 0.62346(17) 0.70642(9) 0.0569(8) Uani d D 1
H H16 0.522(9) 0.662(2) 0.7362(9) 0.085 Uiso d D 1
H H17 0.404(7) 0.646(3) 0.6806(11) 0.085 Uiso d D 1
C C1 0.3841(8) 0.8254(3) 0.81471(14) 0.0408(9) Uani d . 1
C C2 0.1830(7) 0.8619(2) 0.85941(13) 0.0334(8) Uani d . 1
C C3 0.0707(8) 0.7873(2) 0.89629(13) 0.0445(9) Uani d . 1
H H3 0.1256 0.7188 0.8923 0.053 Uiso calc R 1
C C4 -0.1173(8) 0.8124(3) 0.93798(14) 0.0439(10) Uani d . 1
H H4 -0.1894 0.7616 0.9623 0.053 Uiso calc R 1
C C5 -0.1999(7) 0.9138(3) 0.94387(12) 0.0358(9) Uani d . 1
C C6 -0.0920(8) 0.9884(2) 0.90805(13) 0.0380(9) Uani d . 1
H H6 -0.1482 1.0567 0.9121 0.046 Uiso calc R 1
C C7 0.0972(7) 0.9631(2) 0.86649(13) 0.0389(9) Uani d . 1
H H7 0.1695 1.0145 0.8426 0.047 Uiso calc R 1
C C8 0.8421(8) 0.9500(3) 0.72158(13) 0.0411(9) Uani d . 1
H H8 0.8010 1.0163 0.7346 0.049 Uiso calc R 1
C C9 1.0492(7) 0.9369(2) 0.67743(12) 0.0350(8) Uani d . 1
C C10 1.1250(7) 0.8417(2) 0.65468(12) 0.0341(9) Uani d . 1
C C11 1.3243(7) 0.8360(3) 0.61088(13) 0.0379(9) Uani d . 1
C C12 1.4518(8) 0.9226(3) 0.59104(14) 0.0441(9) Uani d . 1
H H12 1.5860 0.9177 0.5622 0.053 Uiso calc R 1
C C13 1.3812(9) 1.0186(3) 0.61392(15) 0.0531(11) Uani d . 1
H H13 1.4685 1.0780 0.6006 0.064 Uiso calc R 1
C C14 1.1836(8) 1.0251(3) 0.65588(15) 0.0481(10) Uani d . 1
H H14 1.1363 1.0897 0.6707 0.058 Uiso calc R 1
C C15 1.6082(8) 0.7249(3) 0.55397(15) 0.0567(11) Uani d . 1
H H15A 1.7717 0.7478 0.5736 0.085 Uiso calc R 1
H H15B 1.5805 0.7654 0.5193 0.085 Uiso calc R 1
H H15C 1.6273 0.6534 0.5435 0.085 Uiso calc R 1

loop_
_atom_site_aniso_label
_atom_site_aniso_U_11
_atom_site_aniso_U_22
_atom_site_aniso_U_33
_atom_site_aniso_U_12
_atom_site_aniso_U_13
_atom_site_aniso_U_23
Cl1 0.0443(5) 0.0541(6) 0.0476(5) -0.0028(5) 0.0090(5) -0.0020(4)
N1 0.042(2) 0.0359(17) 0.0417(15) 0.0058(15) 0.0079(15) -0.0073(13)
N2 0.0376(19) 0.0410(19) 0.0393(16) 0.0035(16) 0.0042(15) -0.0046(14)
O1 0.087(2) 0.0306(14) 0.0618(15) 0.0113(15) 0.0204(17) 0.0000(12)
O2 0.0457(17) 0.0405(14) 0.0555(15) -0.0067(13) 0.0194(13) 0.0013(11)
O3 0.0486(18) 0.0449(15) 0.0597(15) -0.0042(13) 0.0200(14) -0.0067(12)
O4 0.074(2) 0.0400(15) 0.0571(16) 0.0051(16) 0.0115(16) -0.0022(12)
C1 0.048(2) 0.037(2) 0.0376(19) 0.0046(19) -0.004(2) 0.0051(17)
C2 0.033(2) 0.034(2) 0.0331(17) 0.0000(17) -0.0048(17) -0.0034(15)
C3 0.055(3) 0.0281(19) 0.051(2) 0.001(2) -0.001(2) 0.0007(16)
C4 0.048(3) 0.036(2) 0.048(2) 0.0012(19) 0.013(2) 0.0072(16)
C5 0.032(2) 0.042(2) 0.0329(18) -0.0028(18) -0.0028(17) 0.0009(16)
C6 0.036(2) 0.0316(19) 0.0466(19) 0.0033(18) 0.001(2) -0.0030(17)
C7 0.046(2) 0.033(2) 0.0378(18) -0.0042(19) 0.0059(19) 0.0051(15)
C8 0.037(2) 0.043(2) 0.0434(19) 0.005(2) -0.0043(18) -0.0045(17)
C9 0.0310(19) 0.038(2) 0.0362(17) 0.0080(19) -0.0043(18) 0.0007(16)
C10 0.032(2) 0.035(2) 0.0347(19) -0.0038(18) -0.0011(17) 0.0034(15)
C11 0.038(2) 0.041(2) 0.0351(18) -0.0034(19) -0.0005(18) -0.0002(16)
C12 0.038(2) 0.052(2) 0.0419(18) -0.004(2) 0.0014(19) 0.0037(18)
C13 0.052(3) 0.042(2) 0.065(2) -0.009(2) 0.006(2) 0.0122(19)
C14 0.047(3) 0.039(2) 0.059(2) 0.0032(19) -0.006(2) -0.0006(17)
C15 0.043(3) 0.069(3) 0.058(2) 0.003(2) 0.015(2) -0.016(2)

loop_
_atom_type_symbol
_atom_type_description
_atom_type_scat_dispersion_real
_atom_type_scat_dispersion_imag
_atom_type_scat_source
C C 0.0033 0.0016 'International Tables Vol C Tables 4.2.6.8 and 6.1.1.4'
H H 0.0000 0.0000 'International Tables Vol C Tables 4.2.6.8 and 6.1.1.4'
N N 0.0061 0.0033 'International Tables Vol C Tables 4.2.6.8 and 6.1.1.4'
O O 0.0106 0.0060 'International Tables Vol C Tables 4.2.6.8 and 6.1.1.4'
Cl Cl 0.1484 0.1585 'International Tables Vol C Tables 4.2.6.8 and 6.1.1.4'

loop_
_geom_angle_atom_site_label_1
_geom_angle_atom_site_label_2
_geom_angle_atom_site_label_3
_geom_angle
C1 N1 N2 119.8(3)
C1 N1 H1 120.1
N2 N1 H1 120.1
C8 N2 N1 114.2(3)
C10 O2 H2 109.5
C11 O3 C15 116.3(3)
H16 O4 H17 113(2)
O1 C1 N1 122.8(3)
O1 C1 C2 121.3(3)
N1 C1 C2 115.9(3)
C7 C2 C3 117.8(3)
C7 C2 C1 125.3(3)
C3 C2 C1 116.9(3)
C4 C3 C2 121.5(3)
C4 C3 H3 119.2
C2 C3 H3 119.2
C3 C4 C5 119.4(3)
C3 C4 H4 120.3
C5 C4 H4 120.3
C6 C5 C4 120.0(3)
C6 C5 Cl1 120.6(3)
C4 C5 Cl1 119.4(3)
C7 C6 C5 120.4(3)
C7 C6 H6 119.8
C5 C6 H6 119.8
C6 C7 C2 120.8(3)
C6 C7 H7 119.6
C2 C7 H7 119.6
N2 C8 C9 122.1(3)
N2 C8 H8 119.0
C9 C8 H8 119.0
C10 C9 C14 117.8(3)
C10 C9 C8 123.7(3)
C14 C9 C8 118.5(3)
O2 C10 C9 123.1(3)
O2 C10 C11 116.8(3)
C9 C10 C11 120.1(3)
C12 C11 O3 125.0(3)
C12 C11 C10 120.8(3)
O3 C11 C10 114.1(3)
C11 C12 C13 119.9(3)
C11 C12 H12 120.1
C13 C12 H12 120.1
C14 C13 C12 119.7(4)
C14 C13 H13 120.2
C12 C13 H13 120.2
C13 C14 C9 121.7(3)
C13 C14 H14 119.1
C9 C14 H14 119.1
O3 C15 H15A 109.5
O3 C15 H15B 109.5
H15A C15 H15B 109.5
O3 C15 H15C 109.5
H15A C15 H15C 109.5
H15B C15 H15C 109.5

loop_
_geom_bond_atom_site_label_1
_geom_bond_atom_site_label_2
_geom_bond_distance
Cl1 C5 1.727(3)
N1 C1 1.350(4)
N1 N2 1.380(3)
N1 H1 0.8600
N2 C8 1.282(4)
O1 C1 1.215(4)
O2 C10 1.348(3)
O2 H2 0.8200
O3 C11 1.380(4)
O3 C15 1.422(4)
O4 H16 0.84(3)
O4 H17 0.85(3)
C1 C2 1.492(4)
C2 C7 1.384(4)
C2 C3 1.394(4)
C3 C4 1.361(5)
C3 H3 0.9300
C4 C5 1.379(5)
C4 H4 0.9300
C5 C6 1.371(4)
C6 C7 1.363(4)
C6 H6 0.9300
C7 H7 0.9300
C8 C9 1.437(5)
C8 H8 0.9300
C9 C10 1.387(4)
C9 C14 1.405(5)
C10 C11 1.397(4)
C11 C12 1.359(4)
C12 C13 1.391(5)
C12 H12 0.9300
C13 C14 1.361(5)
C13 H13 0.9300
C14 H14 0.9300
C15 H15A 0.9600
C15 H15B 0.9600
C15 H15C 0.9600

loop_
_geom_hbond_atom_site_label_D
_geom_hbond_atom_site_label_H
_geom_hbond_atom_site_label_A
_geom_hbond_site_symmetry_A
_geom_hbond_distance_DH
_geom_hbond_distance_HA
_geom_hbond_distance_DA
_geom_hbond_angle_DHA
_geom_hbond_publ_flag
N1 H1 O4 3_656 0.86 2.06 2.903(3) 165.0 y
O2 H2 N2 . 0.82 1.99 2.694(3) 143.6 y
O2 H2 O4 . 0.82 2.64 3.040(4) 112.0 y
O4 H16 O1 . 0.84(3) 1.914(18) 2.725(3) 161(4) y
O4 H17 O2 1_455 0.85(3) 2.36(3) 3.057(4) 140(3) y
O4 H17 O3 1_455 0.85(3) 2.35(3) 3.076(3) 144(4) y

loop_
_cod_related_entry_id
_cod_related_entry_database
_cod_related_entry_code
1 ChemSpider 21184614
